data_7001484
loop_
_publ_author_name
'Neshat, Abdollah'
'Seambos, Cheryl L.'
'Beck, John F.'
'Schmidt, Joseph A. R.'

_publ_section_title
;
 Mono-anionic acetophenone imine ligands: synthesis, ortho-lithiation
 and first examples of group (v) metal complexes
;
_journal_issue 25
_journal_name_full 'Dalton Transactions'
_journal_page_first 4987
_journal_page_last 5000
_journal_paper_doi 10.1039/b903836a
_journal_year 2009
_chemical_formula_sum 'C54 H67 Cl N3 Nb O5'
_chemical_formula_weight 966.46
_chemical_name_systematic
;
?
;
_space_group_IT_number 14
_symmetry_cell_setting monoclinic
_symmetry_Int_Tables_number 14
_symmetry_space_group_name_Hall '-P 2yn'
_symmetry_space_group_name_H-M 'P 1 21/n 1'
_atom_sites_solution_hydrogens geom
_atom_sites_solution_primary direct
_atom_sites_solution_secondary difmap
_audit_creation_method SHELXL-97
_cell_angle_alpha 90.00
_cell_angle_beta 113.790(1)
_cell_angle_gamma 90.00
_cell_formula_units_Z 8
_cell_length_a 24.0051(8)
_cell_length_b 18.6894(6)
_cell_length_c 24.3056(8)
_cell_measurement_reflns_used 7661
_cell_measurement_temperature 170(2)
_cell_measurement_theta_max 24.93
_cell_measurement_theta_min 2.15
_cell_volume 9977.9(6)
_computing_cell_refinement 'Bruker SMART'
_computing_data_collection 'Bruker SMART'
_computing_data_reduction 'Bruker SAINT'
_computing_molecular_graphics 'Bruker SHELXTL'
_computing_publication_material 'Bruker SHELXTL'
_computing_structure_refinement 'SHELXL-97 (Sheldrick, 1997)'
_computing_structure_solution 'SHELXS-97 (Sheldrick, 1990)'
_diffrn_ambient_temperature 170(2)
_diffrn_measured_fraction_theta_full 0.999
_diffrn_measured_fraction_theta_max 0.999
_diffrn_measurement_device_type 'SMART CCD'
_diffrn_measurement_method \w-scan
_diffrn_radiation_monochromator graphite
_diffrn_radiation_source 'fine-focus sealed tube'
_diffrn_radiation_type MoK\a
_diffrn_radiation_wavelength 0.71073
_diffrn_reflns_av_R_equivalents 0.0940
_diffrn_reflns_av_sigmaI/netI 0.0798
_diffrn_reflns_limit_h_max 31
_diffrn_reflns_limit_h_min -31
_diffrn_reflns_limit_k_max 24
_diffrn_reflns_limit_k_min -24
_diffrn_reflns_limit_l_max 32
_diffrn_reflns_limit_l_min -32
_diffrn_reflns_number 112567
_diffrn_reflns_theta_full 28.32
_diffrn_reflns_theta_max 28.32
_diffrn_reflns_theta_min 1.01
_exptl_absorpt_coefficient_mu 0.344
_exptl_absorpt_correction_T_max 1.000
_exptl_absorpt_correction_T_min 0.939
_exptl_absorpt_correction_type empirical
_exptl_absorpt_process_details SADABS
_exptl_crystal_colour red-orange
_exptl_crystal_density_diffrn 1.287
_exptl_crystal_density_method 'not measured'
_exptl_crystal_description plate
_exptl_crystal_F_000 4080
_exptl_crystal_size_max 0.34
_exptl_crystal_size_mid 0.18
_exptl_crystal_size_min 0.06
_refine_diff_density_max 1.848
_refine_diff_density_min -0.426
_refine_diff_density_rms 0.091
_refine_ls_extinction_method none
_refine_ls_goodness_of_fit_ref 1.011
_refine_ls_hydrogen_treatment constr
_refine_ls_matrix_type full
_refine_ls_number_parameters 1153
_refine_ls_number_reflns 24814
_refine_ls_number_restraints 0
_refine_ls_restrained_S_all 1.011
_refine_ls_R_factor_all 0.1117
_refine_ls_R_factor_gt 0.0586
_refine_ls_shift/su_max 0.001
_refine_ls_shift/su_mean 0.000
_refine_ls_structure_factor_coef Fsqd
_refine_ls_weighting_details 'calc w=1/[\s^2^(Fo^2^)+(0.0760P)^2^+0.0000P] where P=(Fo^2^+2Fc^2^)/3'
_refine_ls_weighting_scheme calc
_refine_ls_wR_factor_gt 0.1287
_refine_ls_wR_factor_ref 0.1533
_reflns_number_gt 15458
_reflns_number_total 24814
_reflns_threshold_expression >2sigma(I)
_cod_data_source_file b903836a.txt
_cod_data_source_block (1)2Nb(N-2,6-Me2C6H3)Cl_(20)
_cod_depositor_comments
;
The following automatic conversions were performed:
'_symmetry_cell_setting' value 'Monoclinic' changed to 'monoclinic'
according to '/home/saulius/struct/CIF-dictionaries/cif_core.dic'
dictionary named 'cif_core.dic' version 2.4.1 from 2010-06-29.

Automatic conversion script
Id: cif_fix_enum 1527 2010-12-29 10:47:43Z saulius 
;
_cod_original_sg_symbol_H-M P2(1)/n
_cod_database_code 7001484

loop_
_symmetry_equiv_pos_as_xyz
'x, y, z'
'-x+1/2, y+1/2, -z+1/2'
'-x, -y, -z'
'x-1/2, -y-1/2, z-1/2'

loop_
_atom_site_label
_atom_site_type_symbol
_atom_site_fract_x
_atom_site_fract_y
_atom_site_fract_z
_atom_site_U_iso_or_equiv
_atom_site_adp_type
_atom_site_occupancy
_atom_site_symmetry_multiplicity
_atom_site_calc_flag
_atom_site_refinement_flags
_atom_site_disorder_assembly
_atom_site_disorder_group
Nb1 Nb 0.720462(12) 0.658950(14) 0.238587(12) 0.02035(8) Uani 1 1 d . . .
Nb2 Nb 0.211368(13) 0.031941(15) 0.230339(13) 0.02301(8) Uani 1 1 d . . .
Cl1 Cl 0.81379(4) 0.71995(5) 0.29645(4) 0.0330(2) Uani 1 1 d . . .
Cl2 Cl 0.30514(4) -0.02993(5) 0.28351(4) 0.0360(2) Uani 1 1 d . . .
N1 N 0.68368(12) 0.66455(14) 0.28831(12) 0.0260(6) Uani 1 1 d . . .
N2 N 0.77596(11) 0.55373(14) 0.28517(11) 0.0223(6) Uani 1 1 d . . .
N3 N 0.75274(12) 0.69237(14) 0.15454(11) 0.0236(6) Uani 1 1 d . . .
N4 N 0.17570(12) 0.02628(14) 0.28102(12) 0.0282(6) Uani 1 1 d . . .
N5 N 0.24248(12) 0.00010(14) 0.14316(12) 0.0255(6) Uani 1 1 d . . .
N6 N 0.26185(12) 0.14040(13) 0.27151(11) 0.0243(6) Uani 1 1 d . . .
O1 O 0.58445(12) 0.61306(13) 0.09994(11) 0.0472(7) Uani 1 1 d . . .
O2 O 0.53762(12) 0.50585(14) 0.06048(11) 0.0498(8) Uani 1 1 d . . .
O3 O 0.57205(12) 0.73154(16) 0.21426(14) 0.0532(8) Uani 1 1 d . . .
O4 O 0.51303(12) 0.82121(15) 0.15428(14) 0.0521(8) Uani 1 1 d . . .
O5 O 0.06355(12) -0.03921(15) 0.20590(13) 0.0477(7) Uani 1 1 d . . .
O6 O 0.00983(11) -0.13756(15) 0.15490(12) 0.0454(7) Uani 1 1 d . . .
O7 O 0.07253(12) 0.06588(14) 0.08911(12) 0.0477(7) Uani 1 1 d . . .
O8 O 0.01761(12) 0.16802(15) 0.04786(12) 0.0509(8) Uani 1 1 d . . .
O9 O 0.03884(16) 0.41838(17) 0.07546(16) 0.0708(10) Uani 1 1 d . . .
O10 O 0.46162(14) 0.71336(16) -0.03648(14) 0.0577(8) Uani 1 1 d . . .
C1 C 0.65224(17) 0.6777(2) 0.32479(16) 0.0368(9) Uani 1 1 d . . .
C2 C 0.6626(2) 0.7411(2) 0.3580(2) 0.0518(11) Uani 1 1 d . . .
C3 C 0.6316(3) 0.7528(3) 0.3948(2) 0.0730(16) Uani 1 1 d . . .
H3A H 0.6386 0.7948 0.4171 0.088 Uiso 1 1 calc R . .
C4 C 0.5918(3) 0.7048(4) 0.3989(3) 0.0881(19) Uani 1 1 d . . .
H4A H 0.5718 0.7136 0.4239 0.106 Uiso 1 1 calc R . .
C5 C 0.5807(2) 0.6420(4) 0.3655(2) 0.0763(17) Uani 1 1 d . . .
H5A H 0.5529 0.6091 0.3685 0.092 Uiso 1 1 calc R . .
C6 C 0.61015(18) 0.6269(2) 0.32769(19) 0.0493(11) Uani 1 1 d . . .
C7 C 0.7061(3) 0.7960(2) 0.3536(2) 0.0691(15) Uani 1 1 d . . .
H7A H 0.7231 0.7795 0.3262 0.104 Uiso 1 1 calc R . .
H7B H 0.7383 0.8033 0.3926 0.104 Uiso 1 1 calc R . .
H7C H 0.6849 0.8402 0.3392 0.104 Uiso 1 1 calc R . .
C8 C 0.5966(2) 0.5611(3) 0.2887(2) 0.0668(14) Uani 1 1 d . . .
H8A H 0.5672 0.5322 0.2959 0.100 Uiso 1 1 calc R . .
H8B H 0.6333 0.5341 0.2982 0.100 Uiso 1 1 calc R . .
H8C H 0.5806 0.5750 0.2472 0.100 Uiso 1 1 calc R . .
C9 C 0.67047(14) 0.56197(16) 0.18754(14) 0.0242(7) Uani 1 1 d . . .
C10 C 0.61777(15) 0.55700(18) 0.13570(15) 0.0294(8) Uani 1 1 d . . .
C11 C 0.58886(16) 0.4933(2) 0.11090(15) 0.0350(9) Uani 1 1 d . . .
C12 C 0.61030(17) 0.42799(19) 0.13600(16) 0.0376(9) Uani 1 1 d . . .
H12A H 0.5905 0.3856 0.1192 0.045 Uiso 1 1 calc R . .
C13 C 0.66338(16) 0.42884(18) 0.18806(16) 0.0338(8) Uani 1 1 d . . .
H13A H 0.6797 0.3859 0.2070 0.041 Uiso 1 1 calc R . .
C14 C 0.69291(15) 0.49326(17) 0.21263(14) 0.0260(7) Uani 1 1 d . . .
C15 C 0.54007(19) 0.5802(2) 0.04856(18) 0.0531(12) Uani 1 1 d . . .
H15A H 0.5506 0.5865 0.0143 0.064 Uiso 1 1 calc R . .
H15B H 0.5006 0.6020 0.0392 0.064 Uiso 1 1 calc R . .
C16 C 0.74943(14) 0.49261(17) 0.26590(14) 0.0249(7) Uani 1 1 d . . .
C17 C 0.77401(16) 0.42205(18) 0.29645(16) 0.0365(9) Uani 1 1 d . . .
H17A H 0.8115 0.4301 0.3308 0.055 Uiso 1 1 calc R . .
H17B H 0.7813 0.3907 0.2688 0.055 Uiso 1 1 calc R . .
H17C H 0.7449 0.4006 0.3092 0.055 Uiso 1 1 calc R . .
C18 C 0.83251(14) 0.55303(17) 0.33898(15) 0.0272(7) Uani 1 1 d . . .
C19 C 0.88766(16) 0.54809(18) 0.33301(17) 0.0355(9) Uani 1 1 d . . .
C20 C 0.94059(17) 0.5465(2) 0.3855(2) 0.0493(11) Uani 1 1 d . . .
H20A H 0.9779 0.5429 0.3826 0.059 Uiso 1 1 calc R . .
C21 C 0.9396(2) 0.5499(2) 0.4411(2) 0.0540(13) Uani 1 1 d . . .
H21A H 0.9758 0.5490 0.4753 0.065 Uiso 1 1 calc R . .
C22 C 0.88523(19) 0.5547(2) 0.44636(17) 0.0450(10) Uani 1 1 d . . .
H22A H 0.8848 0.5566 0.4844 0.054 Uiso 1 1 calc R . .
C23 C 0.83022(17) 0.55694(18) 0.39569(15) 0.0344(9) Uani 1 1 d . . .
C24 C 0.89132(17) 0.5418(2) 0.27240(19) 0.0446(10) Uani 1 1 d . . .
H24A H 0.8525 0.5580 0.2415 0.053 Uiso 1 1 calc R . .
C25 C 0.9016(3) 0.4643(3) 0.2587(2) 0.0705(15) Uani 1 1 d . . .
H25A H 0.8699 0.4347 0.2608 0.106 Uiso 1 1 calc R . .
H25B H 0.9403 0.4481 0.2875 0.106 Uiso 1 1 calc R . .
H25C H 0.9010 0.4615 0.2190 0.106 Uiso 1 1 calc R . .
C26 C 0.9420(2) 0.5876(3) 0.2680(3) 0.0809(18) Uani 1 1 d . . .
H26A H 0.9359 0.6367 0.2758 0.121 Uiso 1 1 calc R . .
H26B H 0.9414 0.5834 0.2284 0.121 Uiso 1 1 calc R . .
H26C H 0.9806 0.5716 0.2971 0.121 Uiso 1 1 calc R . .
C27 C 0.77134(18) 0.5625(2) 0.40451(15) 0.0375(9) Uani 1 1 d . . .
H27A H 0.7380 0.5688 0.3648 0.045 Uiso 1 1 calc R . .
C28 C 0.7715(2) 0.6270(2) 0.44280(18) 0.0528(11) Uani 1 1 d . . .
H28A H 0.7793 0.6696 0.4250 0.079 Uiso 1 1 calc R . .
H28B H 0.8027 0.6211 0.4825 0.079 Uiso 1 1 calc R . .
H28C H 0.7326 0.6309 0.4451 0.079 Uiso 1 1 calc R . .
C29 C 0.7587(2) 0.4937(2) 0.43249(19) 0.0583(13) Uani 1 1 d . . .
H29A H 0.7581 0.4535 0.4078 0.087 Uiso 1 1 calc R . .
H29B H 0.7199 0.4978 0.4351 0.087 Uiso 1 1 calc R . .
H29C H 0.7900 0.4872 0.4720 0.087 Uiso 1 1 calc R . .
C30 C 0.65139(15) 0.72989(17) 0.17398(15) 0.0268(7) Uani 1 1 d . . .
C31 C 0.59866(15) 0.75489(18) 0.17683(16) 0.0319(8) Uani 1 1 d . . .
C32 C 0.56112(15) 0.8077(2) 0.13965(18) 0.0377(9) Uani 1 1 d . . .
C33 C 0.57315(17) 0.8386(2) 0.09442(17) 0.0406(9) Uani 1 1 d . . .
H33A H 0.5485 0.8741 0.0698 0.049 Uiso 1 1 calc R . .
C34 C 0.62449(16) 0.81340(19) 0.08745(16) 0.0357(9) Uani 1 1 d . . .
H34A H 0.6339 0.8320 0.0567 0.043 Uiso 1 1 calc R . .
C35 C 0.66231(14) 0.76123(16) 0.12515(14) 0.0246(7) Uani 1 1 d . . .
C36 C 0.5254(2) 0.7808(3) 0.2083(3) 0.0677(15) Uani 1 1 d . . .
H36A H 0.5383 0.8124 0.2428 0.081 Uiso 1 1 calc R . .
H36B H 0.4891 0.7556 0.2057 0.081 Uiso 1 1 calc R . .
C37 C 0.71515(15) 0.73559(17) 0.11541(14) 0.0266(7) Uani 1 1 d . . .
C38 C 0.72262(17) 0.7598(2) 0.05968(15) 0.0373(9) Uani 1 1 d . . .
H38A H 0.7590 0.7392 0.0590 0.056 Uiso 1 1 calc R . .
H38B H 0.7256 0.8110 0.0597 0.056 Uiso 1 1 calc R . .
H38C H 0.6881 0.7446 0.0247 0.056 Uiso 1 1 calc R . .
C39 C 0.80577(15) 0.67109(18) 0.14406(15) 0.0279(7) Uani 1 1 d . . .
C40 C 0.85598(16) 0.71742(19) 0.15873(16) 0.0315(8) Uani 1 1 d . . .
C41 C 0.90214(18) 0.6970(2) 0.14092(18) 0.0434(10) Uani 1 1 d . . .
H41A H 0.9357 0.7269 0.1499 0.052 Uiso 1 1 calc R . .
C42 C 0.89973(19) 0.6345(2) 0.1107(2) 0.0503(11) Uani 1 1 d . . .
H42A H 0.9306 0.6231 0.0984 0.060 Uiso 1 1 calc R . .
C43 C 0.85109(19) 0.5886(2) 0.09850(19) 0.0488(11) Uani 1 1 d . . .
H43A H 0.8505 0.5453 0.0794 0.059 Uiso 1 1 calc R . .
C44 C 0.80296(16) 0.60563(19) 0.11426(16) 0.0335(8) Uani 1 1 d . . .
C45 C 0.86140(16) 0.78861(19) 0.19067(17) 0.0349(8) Uani 1 1 d . . .
H45A H 0.8264 0.7935 0.2014 0.042 Uiso 1 1 calc R . .
C46 C 0.86018(18) 0.8512(2) 0.1493(2) 0.0488(11) Uani 1 1 d . . .
H46A H 0.8236 0.8489 0.1132 0.073 Uiso 1 1 calc R . .
H46B H 0.8950 0.8484 0.1394 0.073 Uiso 1 1 calc R . .
H46C H 0.8612 0.8956 0.1696 0.073 Uiso 1 1 calc R . .
C47 C 0.91921(17) 0.7932(2) 0.24815(18) 0.0472(10) Uani 1 1 d . . .
H47A H 0.9201 0.7543 0.2743 0.071 Uiso 1 1 calc R . .
H47B H 0.9199 0.8378 0.2680 0.071 Uiso 1 1 calc R . .
H47C H 0.9541 0.7903 0.2384 0.071 Uiso 1 1 calc R . .
C48 C 0.74832(19) 0.5576(2) 0.09599(19) 0.0457(10) Uani 1 1 d . . .
H48A H 0.7264 0.5702 0.1210 0.055 Uiso 1 1 calc R . .
C49 C 0.7048(2) 0.5692(3) 0.0307(2) 0.0786(17) Uani 1 1 d . . .
H49A H 0.6943 0.6189 0.0242 0.118 Uiso 1 1 calc R . .
H49B H 0.6685 0.5414 0.0220 0.118 Uiso 1 1 calc R . .
H49C H 0.7240 0.5544 0.0048 0.118 Uiso 1 1 calc R . .
C50 C 0.7644(2) 0.4784(2) 0.1062(2) 0.0591(12) Uani 1 1 d . . .
H50A H 0.7914 0.4709 0.1475 0.089 Uiso 1 1 calc R . .
H50B H 0.7841 0.4636 0.0806 0.089 Uiso 1 1 calc R . .
H50C H 0.7280 0.4510 0.0970 0.089 Uiso 1 1 calc R . .
C51 C 0.14227(16) 0.01250(19) 0.31547(15) 0.0315(8) Uani 1 1 d . . .
C52 C 0.09789(18) 0.0612(2) 0.31540(18) 0.0436(10) Uani 1 1 d . . .
C53 C 0.0646(2) 0.0438(3) 0.3490(2) 0.0617(13) Uani 1 1 d . . .
H53A H 0.0356 0.0759 0.3503 0.074 Uiso 1 1 calc R . .
C54 C 0.0734(2) -0.0191(3) 0.3800(2) 0.0681(15) Uani 1 1 d . . .
H54A H 0.0499 -0.0299 0.4014 0.082 Uiso 1 1 calc R . .
C55 C 0.1171(2) -0.0663(3) 0.3794(2) 0.0599(13) Uani 1 1 d . . .
H55A H 0.1230 -0.1088 0.4008 0.072 Uiso 1 1 calc R . .
C56 C 0.15213(18) -0.0520(2) 0.34782(17) 0.0409(9) Uani 1 1 d . . .
C57 C 0.0855(2) 0.1282(2) 0.2792(2) 0.0573(12) Uani 1 1 d . . .
H57A H 0.1130 0.1314 0.2596 0.086 Uiso 1 1 calc R . .
H57B H 0.0911 0.1687 0.3051 0.086 Uiso 1 1 calc R . .
H57C H 0.0443 0.1275 0.2495 0.086 Uiso 1 1 calc R . .
C58 C 0.1996(2) -0.1040(2) 0.3467(2) 0.0587(12) Uani 1 1 d . . .
H58A H 0.2195 -0.0847 0.3227 0.088 Uiso 1 1 calc R . .
H58B H 0.1806 -0.1486 0.3298 0.088 Uiso 1 1 calc R . .
H58C H 0.2292 -0.1118 0.3870 0.088 Uiso 1 1 calc R . .
C59 C 0.14430(14) -0.04163(17) 0.16768(14) 0.0267(7) Uani 1 1 d . . .
C60 C 0.09249(15) -0.06692(18) 0.17171(15) 0.0306(8) Uani 1 1 d . . .
C61 C 0.05794(15) -0.12464(19) 0.13921(16) 0.0325(8) Uani 1 1 d . . .
C62 C 0.07119(16) -0.15909(19) 0.09687(16) 0.0344(8) Uani 1 1 d . . .
H62A H 0.0484 -0.1977 0.0752 0.041 Uiso 1 1 calc R . .
C63 C 0.12152(15) -0.13260(18) 0.08788(15) 0.0311(8) Uani 1 1 d . . .
H63A H 0.1319 -0.1536 0.0586 0.037 Uiso 1 1 calc R . .
C64 C 0.15635(14) -0.07610(17) 0.12128(14) 0.0252(7) Uani 1 1 d . . .
C65 C 0.02159(19) -0.0922(2) 0.2065(2) 0.0567(12) Uani 1 1 d . . .
H65A H -0.0159 -0.0700 0.2041 0.068 Uiso 1 1 calc R . .
H65B H 0.0386 -0.1200 0.2432 0.068 Uiso 1 1 calc R . .
C66 C 0.20670(15) -0.04796(17) 0.10777(14) 0.0263(7) Uani 1 1 d . . .
C67 C 0.21218(16) -0.0750(2) 0.05207(15) 0.0371(9) Uani 1 1 d . . .
H67A H 0.2465 -0.0529 0.0482 0.056 Uiso 1 1 calc R . .
H67B H 0.1758 -0.0636 0.0175 0.056 Uiso 1 1 calc R . .
H67C H 0.2178 -0.1260 0.0548 0.056 Uiso 1 1 calc R . .
C68 C 0.29193(15) 0.02497(18) 0.12829(14) 0.0283(7) Uani 1 1 d . . .
C69 C 0.28618(16) 0.09189(19) 0.10033(15) 0.0328(8) Uani 1 1 d . . .
C70 C 0.33195(18) 0.1149(2) 0.08340(16) 0.0399(9) Uani 1 1 d . . .
H70A H 0.3287 0.1595 0.0653 0.048 Uiso 1 1 calc R . .
C71 C 0.38223(18) 0.0728(2) 0.09289(17) 0.0426(10) Uani 1 1 d . . .
H71A H 0.4122 0.0884 0.0807 0.051 Uiso 1 1 calc R . .
C72 C 0.38746(17) 0.0075(2) 0.12066(17) 0.0420(9) Uani 1 1 d . . .
H72A H 0.4215 -0.0205 0.1270 0.050 Uiso 1 1 calc R . .
C73 C 0.34360(16) -0.01838(19) 0.13978(16) 0.0332(8) Uani 1 1 d . . .
C74 C 0.22918(19) 0.1365(2) 0.08551(18) 0.0418(9) Uani 1 1 d . . .
H74A H 0.2121 0.1232 0.1145 0.050 Uiso 1 1 calc R . .
C75 C 0.1814(2) 0.1188(3) 0.0235(2) 0.0602(13) Uani 1 1 d . . .
H75A H 0.1744 0.0681 0.0203 0.090 Uiso 1 1 calc R . .
H75B H 0.1953 0.1341 -0.0065 0.090 Uiso 1 1 calc R . .
H75C H 0.1441 0.1430 0.0175 0.090 Uiso 1 1 calc R . .
C76 C 0.2411(2) 0.2173(2) 0.0921(2) 0.0646(14) Uani 1 1 d . . .
H76A H 0.2711 0.2275 0.1317 0.097 Uiso 1 1 calc R . .
H76B H 0.2040 0.2419 0.0861 0.097 Uiso 1 1 calc R . .
H76C H 0.2556 0.2331 0.0627 0.097 Uiso 1 1 calc R . .
C77 C 0.35359(17) -0.0917(2) 0.16967(17) 0.0390(9) Uani 1 1 d . . .
H77A H 0.3180 -0.1031 0.1783 0.047 Uiso 1 1 calc R . .
C78 C 0.35988(19) -0.1501(2) 0.1281(2) 0.0520(11) Uani 1 1 d . . .
H78A H 0.3243 -0.1502 0.0910 0.078 Uiso 1 1 calc R . .
H78B H 0.3641 -0.1959 0.1472 0.078 Uiso 1 1 calc R . .
H78C H 0.3952 -0.1406 0.1200 0.078 Uiso 1 1 calc R . .
C79 C 0.41014(17) -0.0932(2) 0.22899(19) 0.0516(11) Uani 1 1 d . . .
H79A H 0.4065 -0.0572 0.2555 0.077 Uiso 1 1 calc R . .
H79B H 0.4457 -0.0839 0.2213 0.077 Uiso 1 1 calc R . .
H79C H 0.4137 -0.1394 0.2474 0.077 Uiso 1 1 calc R . .
C80 C 0.15525(15) 0.12351(18) 0.17610(15) 0.0273(7) Uani 1 1 d . . .
C81 C 0.10183(16) 0.12417(19) 0.12460(16) 0.0327(8) Uani 1 1 d . . .
C82 C 0.06837(17) 0.1848(2) 0.09920(16) 0.0383(9) Uani 1 1 d . . .
C83 C 0.08461(18) 0.2515(2) 0.12314(18) 0.0430(10) Uani 1 1 d . . .
H83A H 0.0611 0.2918 0.1065 0.052 Uiso 1 1 calc R . .
C84 C 0.13899(18) 0.2550(2) 0.17449(17) 0.0396(9) Uani 1 1 d . . .
H84A H 0.1529 0.2991 0.1923 0.048 Uiso 1 1 calc R . .
C85 C 0.17270(15) 0.19381(18) 0.19949(15) 0.0293(8) Uani 1 1 d . . .
C86 C 0.0219(2) 0.0929(2) 0.04049(19) 0.0559(12) Uani 1 1 d . . .
H86A H -0.0149 0.0696 0.0387 0.067 Uiso 1 1 calc R . .
H86B H 0.0262 0.0834 0.0032 0.067 Uiso 1 1 calc R . .
C87 C 0.23049(16) 0.19914(18) 0.25260(15) 0.0299(8) Uani 1 1 d . . .
C88 C 0.25199(19) 0.27162(19) 0.28053(18) 0.0427(10) Uani 1 1 d . . .
H88A H 0.2902 0.2666 0.3146 0.064 Uiso 1 1 calc R . .
H88B H 0.2224 0.2917 0.2934 0.064 Uiso 1 1 calc R . .
H88C H 0.2571 0.3027 0.2514 0.064 Uiso 1 1 calc R . .
C89 C 0.31716(15) 0.14360(17) 0.32657(15) 0.0284(7) Uani 1 1 d . . .
C90 C 0.31630(17) 0.14065(18) 0.38397(15) 0.0331(8) Uani 1 1 d . . .
C91 C 0.37173(19) 0.14536(19) 0.43373(17) 0.0418(10) Uani 1 1 d . . .
H91A H 0.3719 0.1439 0.4720 0.050 Uiso 1 1 calc R . .
C92 C 0.42590(18) 0.1521(2) 0.42796(18) 0.0434(10) Uani 1 1 d . . .
H92A H 0.4623 0.1551 0.4618 0.052 Uiso 1 1 calc R . .
C93 C 0.42564(17) 0.1545(2) 0.37122(17) 0.0397(9) Uani 1 1 d . . .
H93A H 0.4624 0.1590 0.3673 0.048 Uiso 1 1 calc R . .
C94 C 0.37169(16) 0.15012(18) 0.31941(16) 0.0327(8) Uani 1 1 d . . .
C95 C 0.25880(18) 0.1351(2) 0.39470(17) 0.0419(9) Uani 1 1 d . . .
H95A H 0.2246 0.1283 0.3557 0.050 Uiso 1 1 calc R . .
C96 C 0.2472(2) 0.2034(3) 0.4231(2) 0.0647(14) Uani 1 1 d . . .
H96A H 0.2458 0.2436 0.3979 0.097 Uiso 1 1 calc R . .
H96B H 0.2795 0.2101 0.4621 0.097 Uiso 1 1 calc R . .
H96C H 0.2092 0.1993 0.4271 0.097 Uiso 1 1 calc R . .
C97 C 0.2607(2) 0.0707(2) 0.43448(18) 0.0571(12) Uani 1 1 d . . .
H97A H 0.2680 0.0278 0.4166 0.086 Uiso 1 1 calc R . .
H97B H 0.2224 0.0667 0.4381 0.086 Uiso 1 1 calc R . .
H97C H 0.2928 0.0772 0.4736 0.086 Uiso 1 1 calc R . .
C98 C 0.37414(16) 0.1553(2) 0.25844(17) 0.0372(9) Uani 1 1 d . . .
H98A H 0.3351 0.1392 0.2279 0.045 Uiso 1 1 calc R . .
C99 C 0.4241(2) 0.1094(3) 0.2545(2) 0.0606(13) Uani 1 1 d . . .
H99A H 0.4179 0.0605 0.2627 0.091 Uiso 1 1 calc R . .
H99B H 0.4628 0.1256 0.2834 0.091 Uiso 1 1 calc R . .
H99C H 0.4234 0.1129 0.2148 0.091 Uiso 1 1 calc R . .
C100 C 0.3848(3) 0.2323(2) 0.2449(2) 0.0756(16) Uani 1 1 d . . .
H10A H 0.3530 0.2621 0.2468 0.113 Uiso 1 1 calc R . .
H10B H 0.3846 0.2350 0.2054 0.113 Uiso 1 1 calc R . .
H10C H 0.4234 0.2484 0.2740 0.113 Uiso 1 1 calc R . .
C101 C 0.0100(4) 0.4632(3) 0.1014(3) 0.105(3) Uani 1 1 d . . .
H10K H -0.0086 0.5030 0.0747 0.126 Uiso 1 1 calc R . .
H10L H 0.0395 0.4821 0.1390 0.126 Uiso 1 1 calc R . .
C102 C -0.0364(3) 0.4228(4) 0.1123(3) 0.107(2) Uani 1 1 d . . .
H10O H -0.0566 0.4536 0.1300 0.161 Uiso 1 1 calc R . .
H10P H -0.0177 0.3838 0.1391 0.161 Uiso 1 1 calc R . .
H10Q H -0.0656 0.4043 0.0749 0.161 Uiso 1 1 calc R . .
C103 C 0.0839(3) 0.4540(4) 0.0621(3) 0.106(3) Uani 1 1 d . . .
H10M H 0.1110 0.4800 0.0973 0.127 Uiso 1 1 calc R . .
H10N H 0.0648 0.4880 0.0299 0.127 Uiso 1 1 calc R . .
C104 C 0.1182(3) 0.4024(5) 0.0444(3) 0.128(3) Uani 1 1 d . . .
H10R H 0.1486 0.4267 0.0352 0.192 Uiso 1 1 calc R . .
H10S H 0.0913 0.3769 0.0095 0.192 Uiso 1 1 calc R . .
H10T H 0.1376 0.3693 0.0767 0.192 Uiso 1 1 calc R . .
C105 C 0.4136(3) 0.7455(3) -0.0261(3) 0.0807(17) Uani 1 1 d . . .
H10I H 0.3812 0.7585 -0.0642 0.097 Uiso 1 1 calc R . .
H10J H 0.4281 0.7888 -0.0026 0.097 Uiso 1 1 calc R . .
C106 C 0.3903(4) 0.6953(4) 0.0064(4) 0.152(4) Uani 1 1 d . . .
H10U H 0.3575 0.7174 0.0132 0.228 Uiso 1 1 calc R . .
H10V H 0.4224 0.6830 0.0442 0.228 Uiso 1 1 calc R . .
H10W H 0.3757 0.6527 -0.0172 0.228 Uiso 1 1 calc R . .
C107 C 0.4863(2) 0.7589(2) -0.0673(2) 0.0621(13) Uani 1 1 d . . .
H10D H 0.5017 0.8021 -0.0440 0.075 Uiso 1 1 calc R . .
H10E H 0.4547 0.7724 -0.1057 0.075 Uiso 1 1 calc R . .
C108 C 0.5363(2) 0.7224(3) -0.0770(3) 0.0794(16) Uani 1 1 d . . .
H10F H 0.5526 0.7538 -0.0981 0.119 Uiso 1 1 calc R . .
H10G H 0.5209 0.6798 -0.1004 0.119 Uiso 1 1 calc R . .
H10H H 0.5678 0.7097 -0.0389 0.119 Uiso 1 1 calc R . .

loop_
_atom_site_aniso_label
_atom_site_aniso_U_11
_atom_site_aniso_U_22
_atom_site_aniso_U_33
_atom_site_aniso_U_23
_atom_site_aniso_U_13
_atom_site_aniso_U_12
Nb1 0.02116(14) 0.01666(14) 0.02167(14) 0.00152(11) 0.00702(11) -0.00037(11)
Nb2 0.02481(16) 0.02002(15) 0.02474(15) -0.00078(12) 0.01056(12) -0.00043(12)
Cl1 0.0301(4) 0.0325(5) 0.0297(4) -0.0002(4) 0.0051(4) -0.0102(4)
Cl2 0.0325(5) 0.0390(5) 0.0320(4) 0.0011(4) 0.0082(4) 0.0085(4)
N1 0.0295(15) 0.0223(14) 0.0287(14) 0.0030(12) 0.0144(12) 0.0001(12)
N2 0.0227(14) 0.0230(14) 0.0197(13) 0.0012(11) 0.0070(11) 0.0016(11)
N3 0.0260(14) 0.0212(14) 0.0234(14) 0.0008(11) 0.0096(12) -0.0008(11)
N4 0.0313(15) 0.0267(15) 0.0279(14) -0.0033(12) 0.0133(12) -0.0015(12)
N5 0.0264(15) 0.0246(14) 0.0261(14) 0.0037(12) 0.0113(12) 0.0011(12)
N6 0.0250(14) 0.0109(12) 0.0232(13) -0.0031(10) -0.0046(11) 0.0007(10)
O1 0.0436(16) 0.0282(14) 0.0392(15) 0.0041(11) -0.0152(12) -0.0006(12)
O2 0.0495(17) 0.0367(15) 0.0349(15) 0.0009(12) -0.0124(13) -0.0145(13)
O3 0.0371(16) 0.0622(19) 0.071(2) 0.0258(16) 0.0327(15) 0.0198(14)
O4 0.0309(15) 0.0509(17) 0.069(2) 0.0077(15) 0.0147(14) 0.0183(13)
O5 0.0386(15) 0.0536(17) 0.0629(18) -0.0196(15) 0.0330(14) -0.0174(13)
O6 0.0321(14) 0.0502(17) 0.0558(17) -0.0119(14) 0.0199(13) -0.0134(12)
O7 0.0429(16) 0.0372(15) 0.0403(15) -0.0031(12) -0.0068(12) 0.0044(12)
O8 0.0434(16) 0.0458(17) 0.0438(16) 0.0004(13) -0.0030(13) 0.0110(13)
O9 0.075(2) 0.0442(19) 0.074(2) 0.0015(17) 0.0100(19) -0.0063(18)
O10 0.057(2) 0.0459(18) 0.065(2) -0.0009(16) 0.0188(16) 0.0116(15)
C1 0.036(2) 0.044(2) 0.0324(19) 0.0058(17) 0.0167(17) 0.0091(17)
C2 0.066(3) 0.049(3) 0.050(3) -0.002(2) 0.033(2) 0.010(2)
C3 0.080(4) 0.088(4) 0.068(3) -0.010(3) 0.048(3) 0.018(3)
C4 0.082(4) 0.131(6) 0.079(4) -0.006(4) 0.061(4) 0.015(4)
C5 0.059(3) 0.113(5) 0.079(4) 0.017(4) 0.051(3) 0.000(3)
C6 0.037(2) 0.063(3) 0.054(3) 0.010(2) 0.024(2) -0.003(2)
C7 0.106(4) 0.039(3) 0.077(3) -0.024(2) 0.053(3) -0.006(3)
C8 0.045(3) 0.067(3) 0.096(4) 0.004(3) 0.036(3) -0.022(2)
C9 0.0269(17) 0.0191(16) 0.0246(16) 0.0008(13) 0.0082(14) -0.0022(13)
C10 0.0296(18) 0.0254(17) 0.0271(17) 0.0009(14) 0.0052(15) -0.0010(14)
C11 0.035(2) 0.036(2) 0.0243(17) -0.0008(15) 0.0028(15) -0.0087(16)
C12 0.045(2) 0.0237(18) 0.0337(19) -0.0007(15) 0.0049(17) -0.0099(16)
C13 0.039(2) 0.0202(17) 0.0350(19) 0.0005(15) 0.0077(16) -0.0029(15)
C14 0.0304(18) 0.0202(16) 0.0261(17) -0.0022(13) 0.0101(14) -0.0041(14)
C15 0.053(3) 0.035(2) 0.038(2) 0.0018(18) -0.0165(19) -0.0055(19)
C16 0.0264(17) 0.0202(16) 0.0277(17) 0.0016(13) 0.0103(14) 0.0012(13)
C17 0.036(2) 0.0251(18) 0.037(2) 0.0051(15) 0.0035(17) 0.0031(15)
C18 0.0224(17) 0.0186(16) 0.0309(18) 0.0064(14) 0.0006(14) -0.0005(13)
C19 0.0289(19) 0.0223(17) 0.046(2) 0.0101(16) 0.0051(17) 0.0005(14)
C20 0.027(2) 0.034(2) 0.069(3) 0.013(2) 0.001(2) 0.0031(16)
C21 0.044(3) 0.034(2) 0.050(3) 0.008(2) -0.017(2) 0.0035(19)
C22 0.053(3) 0.034(2) 0.0290(19) 0.0045(16) -0.0028(18) 0.0003(19)
C23 0.044(2) 0.0231(17) 0.0257(17) 0.0043(14) 0.0027(16) -0.0060(16)
C24 0.027(2) 0.053(3) 0.055(3) 0.019(2) 0.0175(18) 0.0110(18)
C25 0.095(4) 0.064(3) 0.069(3) 0.007(3) 0.051(3) 0.014(3)
C26 0.048(3) 0.094(4) 0.105(4) 0.051(4) 0.035(3) 0.010(3)
C27 0.050(2) 0.039(2) 0.0210(17) 0.0052(15) 0.0111(16) -0.0057(18)
C28 0.066(3) 0.053(3) 0.039(2) 0.000(2) 0.022(2) -0.001(2)
C29 0.083(3) 0.049(3) 0.046(3) 0.006(2) 0.029(2) -0.015(2)
C30 0.0256(17) 0.0210(16) 0.0315(18) -0.0002(14) 0.0090(15) 0.0005(13)
C31 0.0266(18) 0.0288(18) 0.039(2) 0.0057(16) 0.0120(16) 0.0013(15)
C32 0.0211(18) 0.031(2) 0.053(2) -0.0006(18) 0.0067(17) 0.0042(15)
C33 0.033(2) 0.032(2) 0.043(2) 0.0061(18) 0.0008(17) 0.0086(17)
C34 0.035(2) 0.0318(19) 0.0315(19) 0.0076(16) 0.0044(16) 0.0023(16)
C35 0.0248(17) 0.0207(16) 0.0223(16) -0.0018(13) 0.0034(14) -0.0037(13)
C36 0.046(3) 0.064(3) 0.110(4) 0.031(3) 0.049(3) 0.024(2)
C37 0.0317(18) 0.0232(17) 0.0219(16) 0.0000(13) 0.0077(14) -0.0042(14)
C38 0.039(2) 0.042(2) 0.0280(18) 0.0110(16) 0.0108(17) 0.0009(17)
C39 0.0280(18) 0.0298(18) 0.0280(17) 0.0049(14) 0.0134(15) 0.0042(14)
C40 0.0305(19) 0.0314(19) 0.0347(19) 0.0070(15) 0.0153(16) 0.0018(15)
C41 0.039(2) 0.047(2) 0.052(2) 0.001(2) 0.027(2) -0.0026(18)
C42 0.045(2) 0.056(3) 0.063(3) -0.006(2) 0.035(2) 0.007(2)
C43 0.055(3) 0.043(2) 0.060(3) -0.011(2) 0.036(2) 0.002(2)
C44 0.038(2) 0.0324(19) 0.0357(19) -0.0018(16) 0.0208(17) -0.0009(16)
C45 0.0300(19) 0.033(2) 0.047(2) 0.0003(17) 0.0211(17) -0.0045(15)
C46 0.041(2) 0.035(2) 0.067(3) 0.006(2) 0.018(2) -0.0049(18)
C47 0.036(2) 0.053(3) 0.053(3) -0.004(2) 0.020(2) -0.0078(19)
C48 0.055(3) 0.035(2) 0.056(3) -0.0188(19) 0.032(2) -0.0061(19)
C49 0.072(4) 0.049(3) 0.088(4) -0.015(3) 0.005(3) -0.011(3)
C50 0.078(3) 0.041(3) 0.064(3) -0.008(2) 0.034(3) -0.010(2)
C51 0.037(2) 0.0336(19) 0.0295(18) -0.0060(15) 0.0191(16) -0.0088(16)
C52 0.045(2) 0.053(3) 0.042(2) -0.0052(19) 0.0255(19) -0.004(2)
C53 0.053(3) 0.088(4) 0.055(3) -0.005(3) 0.033(2) 0.002(3)
C54 0.064(3) 0.099(4) 0.059(3) 0.003(3) 0.043(3) -0.020(3)
C55 0.069(3) 0.065(3) 0.053(3) 0.006(2) 0.032(3) -0.018(3)
C56 0.050(2) 0.039(2) 0.037(2) 0.0016(17) 0.0212(19) -0.0090(19)
C57 0.055(3) 0.059(3) 0.069(3) 0.006(2) 0.038(3) 0.020(2)
C58 0.087(4) 0.031(2) 0.068(3) 0.014(2) 0.042(3) 0.005(2)
C59 0.0255(17) 0.0247(17) 0.0283(17) 0.0001(14) 0.0093(14) -0.0001(13)
C60 0.0283(18) 0.0318(19) 0.0324(18) -0.0030(15) 0.0129(15) -0.0022(15)
C61 0.0238(18) 0.0310(19) 0.038(2) 0.0024(16) 0.0077(16) -0.0029(15)
C62 0.036(2) 0.0270(18) 0.0334(19) -0.0018(16) 0.0063(16) -0.0055(16)
C63 0.0328(19) 0.0288(18) 0.0293(18) -0.0029(15) 0.0101(15) 0.0004(15)
C64 0.0252(17) 0.0225(16) 0.0238(16) 0.0031(13) 0.0057(14) 0.0014(13)
C65 0.046(3) 0.056(3) 0.083(3) -0.022(3) 0.041(3) -0.020(2)
C66 0.0307(18) 0.0254(17) 0.0226(16) 0.0027(13) 0.0103(14) 0.0048(14)
C67 0.036(2) 0.043(2) 0.0322(19) -0.0068(17) 0.0140(17) -0.0033(17)
C68 0.0308(18) 0.0300(18) 0.0251(17) -0.0044(14) 0.0123(15) -0.0048(15)
C69 0.043(2) 0.0281(18) 0.0307(18) -0.0006(15) 0.0184(17) -0.0037(16)
C70 0.049(2) 0.038(2) 0.036(2) 0.0038(17) 0.0208(19) -0.0074(18)
C71 0.040(2) 0.057(3) 0.038(2) 0.0022(19) 0.0227(18) -0.013(2)
C72 0.030(2) 0.055(3) 0.044(2) -0.003(2) 0.0188(18) -0.0050(18)
C73 0.0316(19) 0.036(2) 0.0331(19) -0.0015(16) 0.0139(16) -0.0037(16)
C74 0.055(3) 0.039(2) 0.044(2) 0.0103(18) 0.033(2) 0.0081(19)
C75 0.053(3) 0.059(3) 0.062(3) 0.008(2) 0.017(2) 0.017(2)
C76 0.099(4) 0.034(2) 0.082(3) 0.010(2) 0.057(3) 0.007(2)
C77 0.033(2) 0.040(2) 0.049(2) 0.0061(18) 0.0219(18) 0.0030(17)
C78 0.045(2) 0.043(2) 0.070(3) 0.000(2) 0.025(2) 0.004(2)
C79 0.034(2) 0.065(3) 0.054(3) 0.014(2) 0.015(2) 0.007(2)
C80 0.0292(18) 0.0269(17) 0.0308(18) -0.0011(14) 0.0174(15) -0.0010(14)
C81 0.034(2) 0.0279(18) 0.0331(19) -0.0004(15) 0.0103(16) 0.0017(15)
C82 0.035(2) 0.043(2) 0.034(2) 0.0045(17) 0.0110(17) 0.0077(17)
C83 0.042(2) 0.035(2) 0.047(2) 0.0064(18) 0.0127(19) 0.0125(18)
C84 0.049(2) 0.0264(19) 0.045(2) 0.0018(17) 0.020(2) 0.0064(17)
C85 0.0319(19) 0.0241(17) 0.0337(19) 0.0026(15) 0.0150(16) 0.0023(14)
C86 0.052(3) 0.049(3) 0.043(2) -0.003(2) -0.006(2) 0.013(2)
C87 0.036(2) 0.0267(18) 0.0310(18) -0.0004(14) 0.0174(16) -0.0041(15)
C88 0.049(2) 0.0230(18) 0.052(2) -0.0020(17) 0.016(2) -0.0005(17)
C89 0.0312(18) 0.0191(16) 0.0291(18) -0.0040(13) 0.0061(15) -0.0033(14)
C90 0.043(2) 0.0265(18) 0.0277(18) -0.0015(14) 0.0117(16) -0.0053(16)
C91 0.055(3) 0.030(2) 0.0300(19) -0.0014(16) 0.0059(18) -0.0030(18)
C92 0.041(2) 0.037(2) 0.039(2) 0.0004(18) 0.0018(18) -0.0042(18)
C93 0.031(2) 0.036(2) 0.043(2) 0.0004(18) 0.0050(17) -0.0020(16)
C94 0.0335(19) 0.0248(18) 0.0337(19) -0.0035(15) 0.0072(16) -0.0054(15)
C95 0.049(2) 0.046(2) 0.032(2) -0.0070(17) 0.0179(18) -0.0058(19)
C96 0.076(4) 0.065(3) 0.068(3) -0.012(3) 0.044(3) -0.001(3)
C97 0.064(3) 0.066(3) 0.038(2) 0.008(2) 0.017(2) -0.015(2)
C98 0.0297(19) 0.042(2) 0.039(2) -0.0057(17) 0.0123(16) -0.0045(17)
C99 0.052(3) 0.078(3) 0.054(3) -0.017(2) 0.024(2) 0.010(2)
C100 0.131(5) 0.048(3) 0.064(3) 0.008(2) 0.055(3) 0.000(3)
C101 0.143(7) 0.063(4) 0.067(4) 0.001(3) -0.002(4) 0.020(4)
C102 0.092(5) 0.127(6) 0.087(5) -0.022(4) 0.019(4) 0.033(5)
C103 0.116(6) 0.097(5) 0.057(4) 0.025(3) -0.015(4) -0.051(4)
C104 0.123(6) 0.174(9) 0.101(6) -0.001(6) 0.059(5) -0.053(6)
C105 0.081(4) 0.087(4) 0.078(4) 0.010(3) 0.036(3) 0.040(3)
C106 0.157(8) 0.146(7) 0.222(10) 0.064(7) 0.148(8) 0.056(6)
C107 0.075(3) 0.045(3) 0.055(3) 0.000(2) 0.015(3) 0.004(2)
C108 0.062(3) 0.072(4) 0.110(5) -0.007(3) 0.040(3) -0.008(3)

loop_
_atom_type_symbol
_atom_type_description
_atom_type_scat_dispersion_real
_atom_type_scat_dispersion_imag
_atom_type_scat_source
C C 0.0033 0.0016 'International Tables Vol C Tables 4.2.6.8 and 6.1.1.4'
H H 0.0000 0.0000 'International Tables Vol C Tables 4.2.6.8 and 6.1.1.4'
N N 0.0061 0.0033 'International Tables Vol C Tables 4.2.6.8 and 6.1.1.4'
O O 0.0106 0.0060 'International Tables Vol C Tables 4.2.6.8 and 6.1.1.4'
Cl Cl 0.1484 0.1585 'International Tables Vol C Tables 4.2.6.8 and 6.1.1.4'
Nb Nb -2.0727 0.6215 'International Tables Vol C Tables 4.2.6.8 and 6.1.1.4'

loop_
_geom_angle_atom_site_label_1
_geom_angle_atom_site_label_2
_geom_angle_atom_site_label_3
_geom_angle
_geom_angle_site_symmetry_1
_geom_angle_site_symmetry_3
_geom_angle_publ_flag
N1 Nb1 C30 90.68(12) . . ?
N1 Nb1 C9 97.04(12) . . ?
C30 Nb1 C9 90.63(12) . . ?
N1 Nb1 N2 93.54(10) . . ?
C30 Nb1 N2 161.24(10) . . ?
C9 Nb1 N2 70.72(10) . . ?
N1 Nb1 Cl1 100.21(9) . . ?
C30 Nb1 Cl1 112.80(9) . . ?
C9 Nb1 Cl1 150.49(9) . . ?
N2 Nb1 Cl1 84.43(6) . . ?
N1 Nb1 N3 159.48(10) . . ?
C30 Nb1 N3 70.44(11) . . ?
C9 Nb1 N3 91.29(10) . . ?
N2 Nb1 N3 106.92(9) . . ?
Cl1 Nb1 N3 80.72(6) . . ?
N4 Nb2 C59 91.15(12) . . ?
N4 Nb2 C80 96.34(12) . . ?
C59 Nb2 C80 88.38(12) . . ?
N4 Nb2 N6 93.79(11) . . ?
C59 Nb2 N6 159.48(10) . . ?
C80 Nb2 N6 71.29(10) . . ?
N4 Nb2 Cl2 102.11(9) . . ?
C59 Nb2 Cl2 109.79(9) . . ?
C80 Nb2 Cl2 153.58(9) . . ?
N6 Nb2 Cl2 88.62(6) . . ?
N4 Nb2 N5 160.19(11) . . ?
C59 Nb2 N5 70.17(11) . . ?
C80 Nb2 N5 89.86(10) . . ?
N6 Nb2 N5 106.02(9) . . ?
Cl2 Nb2 N5 79.13(6) . . ?
C1 N1 Nb1 172.7(2) . . ?
C16 N2 C18 117.4(3) . . ?
C16 N2 Nb1 117.0(2) . . ?
C18 N2 Nb1 124.94(19) . . ?
C37 N3 C39 116.3(3) . . ?
C37 N3 Nb1 113.3(2) . . ?
C39 N3 Nb1 130.41(19) . . ?
C51 N4 Nb2 170.7(2) . . ?
C66 N5 C68 116.5(3) . . ?
C66 N5 Nb2 111.7(2) . . ?
C68 N5 Nb2 131.8(2) . . ?
C87 N6 C89 118.1(3) . . ?
C87 N6 Nb2 116.6(2) . . ?
C89 N6 Nb2 123.02(18) . . ?
C10 O1 C15 105.3(3) . . ?
C11 O2 C15 104.8(3) . . ?
C31 O3 C36 106.6(3) . . ?
C32 O4 C36 104.9(3) . . ?
C60 O5 C65 106.0(3) . . ?
C61 O6 C65 104.2(3) . . ?
C81 O7 C86 106.8(3) . . ?
C82 O8 C86 104.8(3) . . ?
C101 O9 C103 112.8(5) . . ?
C105 O10 C107 112.7(4) . . ?
C2 C1 N1 119.9(4) . . ?
C2 C1 C6 120.5(4) . . ?
N1 C1 C6 119.6(4) . . ?
C3 C2 C1 119.1(5) . . ?
C3 C2 C7 120.5(4) . . ?
C1 C2 C7 120.4(4) . . ?
C4 C3 C2 121.6(5) . . ?
C3 C4 C5 119.7(5) . . ?
C4 C5 C6 121.6(5) . . ?
C5 C6 C1 117.5(5) . . ?
C5 C6 C8 122.7(4) . . ?
C1 C6 C8 119.8(4) . . ?
C10 C9 C14 112.2(3) . . ?
C10 C9 Nb1 130.2(2) . . ?
C14 C9 Nb1 117.6(2) . . ?
C9 C10 C11 124.5(3) . . ?
C9 C10 O1 127.1(3) . . ?
C11 C10 O1 108.3(3) . . ?
O2 C11 C12 126.6(3) . . ?
O2 C11 C10 110.8(3) . . ?
C12 C11 C10 122.6(3) . . ?
C11 C12 C13 116.0(3) . . ?
C12 C13 C14 121.2(3) . . ?
C13 C14 C9 123.4(3) . . ?
C13 C14 C16 120.2(3) . . ?
C9 C14 C16 116.4(3) . . ?
O1 C15 O2 108.8(3) . . ?
N2 C16 C14 117.4(3) . . ?
N2 C16 C17 123.5(3) . . ?
C14 C16 C17 119.0(3) . . ?
C19 C18 C23 121.4(3) . . ?
C19 C18 N2 119.2(3) . . ?
C23 C18 N2 119.3(3) . . ?
C20 C19 C18 117.4(4) . . ?
C20 C19 C24 120.0(4) . . ?
C18 C19 C24 122.5(3) . . ?
C21 C20 C19 122.3(4) . . ?
C20 C21 C22 119.8(4) . . ?
C21 C22 C23 121.2(4) . . ?
C22 C23 C18 117.8(4) . . ?
C22 C23 C27 118.8(3) . . ?
C18 C23 C27 123.4(3) . . ?
C19 C24 C26 112.6(4) . . ?
C19 C24 C25 111.3(3) . . ?
C26 C24 C25 108.2(4) . . ?
C23 C27 C28 111.6(3) . . ?
C23 C27 C29 111.5(3) . . ?
C28 C27 C29 110.0(3) . . ?
C31 C30 C35 112.4(3) . . ?
C31 C30 Nb1 127.6(3) . . ?
C35 C30 Nb1 119.8(2) . . ?
C30 C31 O3 127.4(3) . . ?
C30 C31 C32 125.0(3) . . ?
O3 C31 C32 107.6(3) . . ?
O4 C32 C33 127.4(3) . . ?
O4 C32 C31 110.8(3) . . ?
C33 C32 C31 121.8(3) . . ?
C32 C33 C34 116.1(3) . . ?
C33 C34 C35 122.0(4) . . ?
C34 C35 C30 122.7(3) . . ?
C34 C35 C37 120.0(3) . . ?
C30 C35 C37 117.3(3) . . ?
O3 C36 O4 107.4(3) . . ?
N3 C37 C35 118.6(3) . . ?
N3 C37 C38 123.2(3) . . ?
C35 C37 C38 118.2(3) . . ?
C40 C39 C44 121.5(3) . . ?
C40 C39 N3 120.6(3) . . ?
C44 C39 N3 117.7(3) . . ?
C41 C40 C39 117.3(3) . . ?
C41 C40 C45 118.9(3) . . ?
C39 C40 C45 123.8(3) . . ?
C42 C41 C40 122.2(4) . . ?
C41 C42 C43 119.6(4) . . ?
C42 C43 C44 121.5(4) . . ?
C43 C44 C39 117.8(3) . . ?
C43 C44 C48 120.3(3) . . ?
C39 C44 C48 121.7(3) . . ?
C40 C45 C47 112.1(3) . . ?
C40 C45 C46 111.0(3) . . ?
C47 C45 C46 109.1(3) . . ?
C44 C48 C49 112.0(4) . . ?
C44 C48 C50 113.4(4) . . ?
C49 C48 C50 109.3(3) . . ?
N4 C51 C52 120.0(3) . . ?
N4 C51 C56 119.0(3) . . ?
C52 C51 C56 120.9(3) . . ?
C53 C52 C51 117.7(4) . . ?
C53 C52 C57 121.2(4) . . ?
C51 C52 C57 121.1(3) . . ?
C54 C53 C52 121.8(5) . . ?
C53 C54 C55 119.7(4) . . ?
C54 C55 C56 121.5(5) . . ?
C55 C56 C51 118.4(4) . . ?
C55 C56 C58 121.5(4) . . ?
C51 C56 C58 120.0(3) . . ?
C60 C59 C64 112.4(3) . . ?
C60 C59 Nb2 126.8(3) . . ?
C64 C59 Nb2 120.4(2) . . ?
C59 C60 O5 127.2(3) . . ?
C59 C60 C61 125.1(3) . . ?
O5 C60 C61 107.6(3) . . ?
C62 C61 O6 127.4(3) . . ?
C62 C61 C60 121.9(3) . . ?
O6 C61 C60 110.6(3) . . ?
C61 C62 C63 115.5(3) . . ?
C64 C63 C62 122.1(3) . . ?
C63 C64 C59 122.7(3) . . ?
C63 C64 C66 119.8(3) . . ?
C59 C64 C66 117.5(3) . . ?
O5 C65 O6 107.0(3) . . ?
N5 C66 C64 118.8(3) . . ?
N5 C66 C67 123.7(3) . . ?
C64 C66 C67 117.4(3) . . ?
C69 C68 C73 120.9(3) . . ?
C69 C68 N5 118.4(3) . . ?
C73 C68 N5 120.6(3) . . ?
C70 C69 C68 119.0(3) . . ?
C70 C69 C74 120.4(3) . . ?
C68 C69 C74 120.5(3) . . ?
C71 C70 C69 121.2(4) . . ?
C72 C71 C70 119.2(4) . . ?
C71 C72 C73 122.6(4) . . ?
C72 C73 C68 117.1(3) . . ?
C72 C73 C77 118.3(3) . . ?
C68 C73 C77 124.5(3) . . ?
C69 C74 C75 111.4(3) . . ?
C69 C74 C76 113.8(4) . . ?
C75 C74 C76 110.7(4) . . ?
C73 C77 C79 112.0(3) . . ?
C73 C77 C78 111.3(3) . . ?
C79 C77 C78 108.8(3) . . ?
C81 C80 C85 111.6(3) . . ?
C81 C80 Nb2 130.9(2) . . ?
C85 C80 Nb2 117.2(2) . . ?
C82 C81 C80 124.8(3) . . ?
C82 C81 O7 107.9(3) . . ?
C80 C81 O7 127.3(3) . . ?
C83 C82 C81 123.0(3) . . ?
C83 C82 O8 126.1(3) . . ?
C81 C82 O8 111.0(3) . . ?
C82 C83 C84 115.3(3) . . ?
C85 C84 C83 121.4(4) . . ?
C84 C85 C80 123.9(3) . . ?
C84 C85 C87 120.3(3) . . ?
C80 C85 C87 115.8(3) . . ?
O7 C86 O8 109.3(3) . . ?
N6 C87 C85 117.3(3) . . ?
N6 C87 C88 123.5(3) . . ?
C85 C87 C88 119.1(3) . . ?
C94 C89 C90 121.2(3) . . ?
C94 C89 N6 116.3(3) . . ?
C90 C89 N6 122.5(3) . . ?
C91 C90 C89 117.9(3) . . ?
C91 C90 C95 118.3(3) . . ?
C89 C90 C95 123.8(3) . . ?
C92 C91 C90 122.1(4) . . ?
C91 C92 C93 119.0(4) . . ?
C92 C93 C94 121.9(4) . . ?
C89 C94 C93 117.9(3) . . ?
C89 C94 C98 122.6(3) . . ?
C93 C94 C98 119.5(3) . . ?
C90 C95 C96 111.4(3) . . ?
C90 C95 C97 111.6(3) . . ?
C96 C95 C97 109.6(3) . . ?
C99 C98 C94 111.9(3) . . ?
C99 C98 C100 108.5(4) . . ?
C94 C98 C100 110.5(3) . . ?
O9 C101 C102 109.2(5) . . ?
O9 C103 C104 109.6(6) . . ?
O10 C105 C106 109.8(5) . . ?
O10 C107 C108 110.4(4) . . ?

loop_
_geom_bond_atom_site_label_1
_geom_bond_atom_site_label_2
_geom_bond_distance
_geom_bond_site_symmetry_2
_geom_bond_publ_flag
Nb1 N1 1.764(3) . ?
Nb1 C30 2.207(3) . ?
Nb1 C9 2.250(3) . ?
Nb1 N2 2.389(3) . ?
Nb1 Cl1 2.3989(8) . ?
Nb1 N3 2.538(3) . ?
Nb2 N4 1.764(3) . ?
Nb2 C59 2.196(3) . ?
Nb2 C80 2.247(3) . ?
Nb2 N6 2.367(2) . ?
Nb2 Cl2 2.3933(9) . ?
Nb2 N5 2.584(3) . ?
N1 C1 1.399(4) . ?
N2 C16 1.300(4) . ?
N2 C18 1.456(4) . ?
N3 C37 1.296(4) . ?
N3 C39 1.451(4) . ?
N4 C51 1.397(4) . ?
N5 C66 1.299(4) . ?
N5 C68 1.450(4) . ?
N6 C87 1.305(4) . ?
N6 C89 1.457(4) . ?
O1 C10 1.390(4) . ?
O1 C15 1.414(4) . ?
O2 C11 1.362(4) . ?
O2 C15 1.425(4) . ?
O3 C31 1.377(4) . ?
O3 C36 1.411(5) . ?
O4 C32 1.361(4) . ?
O4 C36 1.439(5) . ?
O5 C60 1.381(4) . ?
O5 C65 1.417(4) . ?
O6 C61 1.376(4) . ?
O6 C65 1.444(5) . ?
O7 C81 1.392(4) . ?
O7 C86 1.404(4) . ?
O8 C82 1.383(4) . ?
O8 C86 1.423(5) . ?
O9 C101 1.388(7) . ?
O9 C103 1.415(7) . ?
O10 C105 1.409(6) . ?
O10 C107 1.411(6) . ?
C1 C2 1.398(6) . ?
C1 C6 1.409(5) . ?
C2 C3 1.393(6) . ?
C2 C7 1.497(6) . ?
C3 C4 1.343(8) . ?
C4 C5 1.390(8) . ?
C5 C6 1.397(6) . ?
C6 C8 1.506(6) . ?
C9 C10 1.382(4) . ?
C9 C14 1.431(4) . ?
C10 C11 1.388(5) . ?
C11 C12 1.368(5) . ?
C12 C13 1.387(5) . ?
C13 C14 1.402(4) . ?
C14 C16 1.449(4) . ?
C16 C17 1.512(4) . ?
C18 C19 1.392(5) . ?
C18 C23 1.403(5) . ?
C19 C20 1.391(5) . ?
C19 C24 1.515(5) . ?
C20 C21 1.361(6) . ?
C21 C22 1.365(6) . ?
C22 C23 1.397(5) . ?
C23 C27 1.516(5) . ?
C24 C26 1.526(6) . ?
C24 C25 1.528(6) . ?
C27 C28 1.522(5) . ?
C27 C29 1.540(5) . ?
C30 C31 1.377(5) . ?
C30 C35 1.439(5) . ?
C31 C32 1.396(5) . ?
C32 C33 1.371(5) . ?
C33 C34 1.392(5) . ?
C34 C35 1.394(4) . ?
C35 C37 1.462(5) . ?
C37 C38 1.506(5) . ?
C39 C40 1.408(5) . ?
C39 C44 1.409(5) . ?
C40 C41 1.395(5) . ?
C40 C45 1.519(5) . ?
C41 C42 1.369(6) . ?
C42 C43 1.382(6) . ?
C43 C44 1.393(5) . ?
C44 C48 1.501(5) . ?
C45 C47 1.523(5) . ?
C45 C46 1.535(5) . ?
C48 C49 1.523(6) . ?
C48 C50 1.524(6) . ?
C51 C52 1.400(5) . ?
C51 C56 1.406(5) . ?
C52 C53 1.392(6) . ?
C52 C57 1.490(6) . ?
C53 C54 1.365(7) . ?
C54 C55 1.374(7) . ?
C55 C56 1.375(6) . ?
C56 C58 1.507(6) . ?
C59 C60 1.370(5) . ?
C59 C64 1.426(4) . ?
C60 C61 1.395(5) . ?
C61 C62 1.356(5) . ?
C62 C63 1.402(5) . ?
C63 C64 1.388(4) . ?
C64 C66 1.471(5) . ?
C66 C67 1.500(4) . ?
C68 C69 1.403(5) . ?
C68 C73 1.412(5) . ?
C69 C70 1.388(5) . ?
C69 C74 1.516(5) . ?
C70 C71 1.380(5) . ?
C71 C72 1.376(6) . ?
C72 C73 1.397(5) . ?
C73 C77 1.524(5) . ?
C74 C75 1.517(6) . ?
C74 C76 1.534(5) . ?
C77 C79 1.531(5) . ?
C77 C78 1.535(5) . ?
C80 C81 1.384(5) . ?
C80 C85 1.426(5) . ?
C81 C82 1.383(5) . ?
C82 C83 1.364(5) . ?
C83 C84 1.397(5) . ?
C84 C85 1.391(5) . ?
C85 C87 1.468(5) . ?
C87 C88 1.510(5) . ?
C89 C94 1.394(5) . ?
C89 C90 1.404(5) . ?
C90 C91 1.394(5) . ?
C90 C95 1.508(5) . ?
C91 C92 1.369(6) . ?
C92 C93 1.377(5) . ?
C93 C94 1.398(5) . ?
C94 C98 1.510(5) . ?
C95 C96 1.529(6) . ?
C95 C97 1.533(5) . ?
C98 C99 1.510(5) . ?
C98 C100 1.520(6) . ?
C101 C102 1.456(9) . ?
C103 C104 1.441(9) . ?
C105 C106 1.476(8) . ?
C107 C108 1.480(7) . ?
